data_2218326
loop_
_publ_author_name
'Gr\'of, Martin'
'Ko\<z\'i\<sek, Jozef'
'Milata, Viktor'
'Gatial, Anton'

_publ_section_title
;
 Dimethyl 2-(aminomethylene)malonate
;
_journal_coeditor_code BT2703
_journal_issue 6
_journal_name_full 'Acta Crystallographica Section E'
_journal_page_first o998
_journal_paper_doi 10.1107/S1600536808012762
_journal_volume 64
_journal_year 2008
_chemical_formula_iupac 'C6 H9 N O4'
_chemical_formula_moiety 'C6 H9 N O4'
_chemical_formula_sum 'C6 H9 N O4'
_chemical_formula_weight 159.14
_chemical_name_systematic
;
Dimethyl 2-(aminomethylene)malonate
;
_space_group_IT_number 14
_symmetry_cell_setting monoclinic
_symmetry_space_group_name_Hall '-P 2ybc'
_symmetry_space_group_name_H-M 'P 1 21/c 1'
_atom_sites_solution_hydrogens geom
_atom_sites_solution_primary direct
_atom_sites_solution_secondary difmap
_audit_creation_method SHELXL-97
_cell_angle_alpha 90.00
_cell_angle_beta 97.58(3)
_cell_angle_gamma 90.00
_cell_formula_units_Z 4
_cell_length_a 9.3410(19)
_cell_length_b 6.9000(14)
_cell_length_c 11.725(2)
_cell_measurement_reflns_used 2135
_cell_measurement_temperature 100
_cell_measurement_theta_max 29.58
_cell_measurement_theta_min 3.44
_cell_volume 749.1(3)
_computing_cell_refinement 'CrysAlis CCD (Oxford Diffraction, 2006)'
_computing_data_collection 'CrysAlis CCD (Oxford Diffraction, 2006)'
_computing_data_reduction 'CrysAlis RED (Oxford Diffraction, 2006)'
_computing_molecular_graphics 'DIAMOND (Brandenburg, 1998)'
_computing_publication_material 'enCIFer (Allen <i>et al.</i>,  2004)'
_computing_structure_refinement 'SHELXS97 (Sheldrick, 2008)'
_computing_structure_solution 'SHELXS97 (Sheldrick, 2008)'
_diffrn_ambient_temperature 100
_diffrn_measured_fraction_theta_full 0.995
_diffrn_measured_fraction_theta_max 0.996
_diffrn_measurement_device_type 'Oxford Diffraction GEMINI R'
_diffrn_measurement_method
;
Rotation method data acquisition using \w and \f
;
_diffrn_radiation_monochromator graphite
_diffrn_radiation_source 'fine-focus sealed tube'
_diffrn_radiation_type MoK\a
_diffrn_radiation_wavelength 0.71073
_diffrn_reflns_av_R_equivalents 0.0888
_diffrn_reflns_av_sigmaI/netI 0.0421
_diffrn_reflns_limit_h_max 11
_diffrn_reflns_limit_h_min -10
_diffrn_reflns_limit_k_max 8
_diffrn_reflns_limit_k_min -8
_diffrn_reflns_limit_l_max 14
_diffrn_reflns_limit_l_min -14
_diffrn_reflns_number 14185
_diffrn_reflns_theta_full 25.00
_diffrn_reflns_theta_max 25.34
_diffrn_reflns_theta_min 4.20
_diffrn_standards_decay_% 0
_diffrn_standards_interval_count 0
_diffrn_standards_interval_time 0
_diffrn_standards_number 0
_exptl_absorpt_coefficient_mu 0.120
_exptl_absorpt_correction_T_max 0.998
_exptl_absorpt_correction_T_min 0.892
_exptl_absorpt_correction_type analytical
_exptl_absorpt_process_details '(<i>CrysAlis RED</i>; Oxford Diffraction, 2006)'
_exptl_crystal_colour colorless
_exptl_crystal_density_diffrn 1.411
_exptl_crystal_density_method 'not measured'
_exptl_crystal_description block
_exptl_crystal_F_000 336
_exptl_crystal_size_max 0.430
_exptl_crystal_size_mid 0.272
_exptl_crystal_size_min 0.055
_refine_diff_density_max 0.616
_refine_diff_density_min -0.380
_refine_ls_extinction_method none
_refine_ls_goodness_of_fit_ref 0.994
_refine_ls_hydrogen_treatment constr
_refine_ls_matrix_type full
_refine_ls_number_parameters 102
_refine_ls_number_reflns 1368
_refine_ls_number_restraints 0
_refine_ls_restrained_S_all 0.994
_refine_ls_R_factor_all 0.1220
_refine_ls_R_factor_gt 0.0909
_refine_ls_shift/su_max 0.005
_refine_ls_shift/su_mean 0.000
_refine_ls_structure_factor_coef Fsqd
_refine_ls_weighting_details 'calc w=1/[\s^2^(Fo^2^)+(0.1927P)^2^] where P=(Fo^2^+2Fc^2^)/3'
_refine_ls_weighting_scheme calc
_refine_ls_wR_factor_gt 0.2357
_refine_ls_wR_factor_ref 0.2606
_reflns_number_gt 841
_reflns_number_total 1368
_reflns_threshold_expression I>2\s(I)
_cod_data_source_file bt2703.cif
_cod_data_source_block I
_cod_original_sg_symbol_Hall -P_2ybc
_cod_original_sg_symbol_H-M 'P 21/c'
_cod_database_code 2218326
_cod_database_fobs_code 2218326

loop_
_symmetry_equiv_pos_as_xyz
'x, y, z'
'-x, y+1/2, -z+1/2'
'-x, -y, -z'
'x, -y-1/2, z-1/2'

loop_
_atom_site_type_symbol
_atom_site_label
_atom_site_fract_x
_atom_site_fract_y
_atom_site_fract_z
_atom_site_U_iso_or_equiv
_atom_site_adp_type
_atom_site_calc_flag
_atom_site_refinement_flags
_atom_site_occupancy
O O4 0.9175(3) 0.2420(3) 0.85543(19) 0.0639(9) Uani d . 1
O O2 0.8250(3) -0.0207(4) 0.92664(19) 0.0657(9) Uani d . 1
C C3 0.8357(3) 0.1536(5) 0.9256(3) 0.0475(9) Uani d . 1
N N1 0.7287(3) 0.6345(4) 1.0263(3) 0.0648(10) Uani d . 1
H H1B 0.6717 0.6127 1.0768 0.078 Uiso calc R 1
H H1A 0.7486 0.7517 1.0089 0.078 Uiso calc R 1
C C2 0.7644(3) 0.2942(5) 0.9935(3) 0.0460(9) Uani d . 1
C C4 0.7847(4) 0.4902(5) 0.9761(3) 0.0511(9) Uani d . 1
H H4A 0.8455 0.5225 0.9222 0.061 Uiso calc R 1
C C5 0.9912(5) 0.1154(5) 0.7845(3) 0.0685(12) Uani d . 1
H H5C 1.0455 0.1916 0.7368 0.082 Uiso calc R 1
H H5B 0.9216 0.0384 0.7368 0.082 Uiso calc R 1
H H5A 1.0555 0.0319 0.8327 0.082 Uiso calc R 1
O O1 0.6120(3) 0.3524(4) 1.1347(2) 0.0773(10) Uani d . 1
O O3 0.6559(3) 0.0457(3) 1.0934(2) 0.0594(8) Uani d . 1
C C1 0.6714(4) 0.2365(5) 1.0780(3) 0.0515(10) Uani d . 1
C C6 0.5661(4) -0.0100(6) 1.1793(3) 0.0705(12) Uani d . 1
H H6C 0.5600 -0.1487 1.1824 0.085 Uiso calc R 1
H H6B 0.4711 0.0433 1.1596 0.085 Uiso calc R 1
H H6A 0.6075 0.0385 1.2531 0.085 Uiso calc R 1

loop_
_atom_site_aniso_label
_atom_site_aniso_U_11
_atom_site_aniso_U_22
_atom_site_aniso_U_33
_atom_site_aniso_U_12
_atom_site_aniso_U_13
_atom_site_aniso_U_23
O4 0.0949(19) 0.0289(14) 0.0785(17) -0.0010(12) 0.0514(14) -0.0019(11)
O2 0.094(2) 0.0233(15) 0.0884(18) -0.0009(11) 0.0449(15) 0.0022(11)
C3 0.065(2) 0.027(2) 0.0544(18) -0.0036(14) 0.0236(16) 0.0017(13)
N1 0.090(2) 0.0235(17) 0.088(2) -0.0033(14) 0.0392(18) -0.0022(14)
C2 0.057(2) 0.0255(17) 0.0580(18) -0.0039(14) 0.0172(16) 0.0018(14)
C4 0.067(2) 0.0299(19) 0.0601(18) -0.0043(15) 0.0210(17) 0.0008(15)
C5 0.099(3) 0.037(2) 0.079(2) 0.0036(19) 0.049(2) 0.0008(18)
O1 0.111(2) 0.0312(15) 0.104(2) -0.0012(13) 0.0689(17) -0.0028(13)
O3 0.0900(18) 0.0217(14) 0.0756(15) -0.0054(10) 0.0445(13) 0.0026(10)
C1 0.062(2) 0.030(2) 0.066(2) -0.0002(14) 0.0221(17) -0.0043(14)
C6 0.101(3) 0.039(2) 0.081(2) -0.012(2) 0.047(2) 0.0024(19)

loop_
_atom_type_symbol
_atom_type_description
_atom_type_scat_dispersion_real
_atom_type_scat_dispersion_imag
_atom_type_scat_source
C C 0.0033 0.0016 'International Tables Vol C Tables 4.2.6.8 and 6.1.1.4'
H H 0.0000 0.0000 'International Tables Vol C Tables 4.2.6.8 and 6.1.1.4'
N N 0.0061 0.0033 'International Tables Vol C Tables 4.2.6.8 and 6.1.1.4'
O O 0.0106 0.0060 'International Tables Vol C Tables 4.2.6.8 and 6.1.1.4'

loop_
_geom_angle_atom_site_label_1
_geom_angle_atom_site_label_2
_geom_angle_atom_site_label_3
_geom_angle
C3 O4 C5 115.6(3)
O2 C3 O4 120.9(3)
O2 C3 C2 127.5(3)
O4 C3 C2 111.6(3)
C4 N1 H1B 120.0
C4 N1 H1A 120.0
H1B N1 H1A 120.0
C4 C2 C1 118.3(3)
C4 C2 C3 119.0(3)
C1 C2 C3 122.8(3)
N1 C4 C2 127.6(3)
N1 C4 H4A 116.2
C2 C4 H4A 116.2
O4 C5 H5C 109.5
O4 C5 H5B 109.5
H5C C5 H5B 109.5
O4 C5 H5A 109.5
H5C C5 H5A 109.5
H5B C5 H5A 109.5
C1 O3 C6 116.0(3)
O1 C1 O3 120.4(3)
O1 C1 C2 123.1(3)
O3 C1 C2 116.5(3)
O3 C6 H6C 109.5
O3 C6 H6B 109.5
H6C C6 H6B 109.5
O3 C6 H6A 109.5
H6C C6 H6A 109.5
H6B C6 H6A 109.5

loop_
_geom_bond_atom_site_label_1
_geom_bond_atom_site_label_2
_geom_bond_distance
O4 C3 1.342(4)
O4 C5 1.442(4)
O2 C3 1.206(4)
C3 C2 1.470(4)
N1 C4 1.301(4)
N1 H1B 0.8600
N1 H1A 0.8600
C2 C4 1.385(5)
C2 C1 1.456(5)
C4 H4A 0.9300
C5 H5C 0.9600
C5 H5B 0.9600
C5 H5A 0.9600
O1 C1 1.219(4)
O3 C1 1.340(4)
O3 C6 1.445(4)
C6 H6C 0.9600
C6 H6B 0.9600
C6 H6A 0.9600

loop_
_geom_hbond_atom_site_label_D
_geom_hbond_atom_site_label_H
_geom_hbond_atom_site_label_A
_geom_hbond_site_symmetry_A
_geom_hbond_distance_DH
_geom_hbond_distance_HA
_geom_hbond_distance_DA
_geom_hbond_angle_DHA
N1 H1B O1 1_555 0.86 2.025 2.638(2) 127.5
N1 H1A O2 1_565 0.86 2.022 2.848(2) 160.8

loop_
_geom_torsion_atom_site_label_1
_geom_torsion_atom_site_label_2
_geom_torsion_atom_site_label_3
_geom_torsion_atom_site_label_4
_geom_torsion
C5 O4 C3 O2 -0.8(5)
C5 O4 C3 C2 -179.6(3)
O2 C3 C2 C4 -176.8(3)
O4 C3 C2 C4 1.9(4)
O2 C3 C2 C1 2.5(5)
O4 C3 C2 C1 -178.8(3)
C1 C2 C4 N1 -0.7(6)
C3 C2 C4 N1 178.6(3)
C6 O3 C1 O1 0.1(5)
C6 O3 C1 C2 178.6(3)
C4 C2 C1 O1 -0.8(5)
C3 C2 C1 O1 180.0(3)
C4 C2 C1 O3 -179.2(3)
C3 C2 C1 O3 1.5(5)

loop_
_cod_related_entry_id
_cod_related_entry_database
_cod_related_entry_code
1 ChemSpider 9403994
